data_4030114
loop_
_publ_author_name
'Csatayov\'a, Krist\'ina'
'Davies, Stephen G.'
'Fletcher, Ai M.'
'Ford, J. Gair'
'Klauber, David J.'
'Roberts, Paul M.'
'Thomson, James E.'

_publ_section_title
;
 Asymmetric syntheses of (-)-3-epi-Fagomine, (2R,3S,4R)-dihydroxypipecolic
 acid, and several polyhydroxylated homopipecolic acids.
;
_journal_issue 22
_journal_name_full 'The Journal of organic chemistry'
_journal_page_first 10932
_journal_page_last 10944
_journal_paper_doi 10.1021/jo501952t
_journal_volume 79
_journal_year 2014
_chemical_absolute_configuration ad
_chemical_formula_moiety 'C7 H15 N1 O5'
_chemical_formula_sum 'C7 H15 N O5'
_chemical_formula_weight 193.20
_space_group_IT_number 4
_symmetry_cell_setting monoclinic
_symmetry_space_group_name_Hall 'P 2yb'
_symmetry_space_group_name_H-M 'P 1 21 1'
_atom_sites_solution_hydrogens difmap
_atom_sites_solution_primary direct
_cell_angle_alpha 90
_cell_angle_beta 89.7378(17)
_cell_angle_gamma 90
_cell_formula_units_Z 2
_cell_length_a 5.16990(10)
_cell_length_b 7.3333(2)
_cell_length_c 11.1791(2)
_cell_measurement_reflns_used 3238
_cell_measurement_temperature 150
_cell_measurement_theta_max 76
_cell_measurement_theta_min 4
_cell_volume 423.822(16)
_computing_cell_refinement 'CrysAlis, (Oxford Diffraction, 2002)'
_computing_data_collection 'SuperNova, (Oxford Diffraction, 2010)'
_computing_data_reduction 'CrysAlis, (Oxford Diffraction, 2002)'
_computing_molecular_graphics 'CAMERON (Watkin et al., 1996)'
_computing_publication_material 'CRYSTALS (Betteridge et al., 2003)'
_computing_structure_refinement 'CRYSTALS (Betteridge et al., 2003)'
_computing_structure_solution 'SIR92 (Altomare et al., 1994)'
_diffrn_ambient_temperature 150
_diffrn_measured_fraction_theta_full 0.997
_diffrn_measured_fraction_theta_max 0.989
_diffrn_measurement_device Area
_diffrn_measurement_device_type 'Oxford Diffraction SuperNova'
_diffrn_measurement_method \w
_diffrn_radiation_monochromator graphite
_diffrn_radiation_type 'Cu K\a'
_diffrn_radiation_wavelength 1.54180
_diffrn_reflns_av_R_equivalents 0.022
_diffrn_reflns_limit_h_max 6
_diffrn_reflns_limit_h_min -6
_diffrn_reflns_limit_k_max 7
_diffrn_reflns_limit_k_min -9
_diffrn_reflns_limit_l_max 13
_diffrn_reflns_limit_l_min -13
_diffrn_reflns_number 4290
_diffrn_reflns_theta_full 74.181
_diffrn_reflns_theta_max 76.475
_diffrn_reflns_theta_min 3.954
_diffrn_standards_number 0
_exptl_absorpt_coefficient_mu 1.101
_exptl_absorpt_correction_T_max 0.93
_exptl_absorpt_correction_T_min 0.61
_exptl_absorpt_correction_type multi-scan
_exptl_absorpt_process_details 'CrysAlis, (Oxford Diffraction, 2002)'
_exptl_crystal_colour colourless
_exptl_crystal_density_diffrn 1.514
_exptl_crystal_density_method 'not measured'
_exptl_crystal_description plate
_exptl_crystal_F_000 208
_exptl_crystal_size_max 0.290
_exptl_crystal_size_mid 0.260
_exptl_crystal_size_min 0.070
_refine_diff_density_max 0.17
_refine_diff_density_min -0.17
_refine_ls_abs_structure_details 'Flack (1983), 613 Friedel-pairs'
_refine_ls_abs_structure_Flack 0.1(2)
_refine_ls_extinction_method None
_refine_ls_goodness_of_fit_ref 1.0184
_refine_ls_hydrogen_treatment constr
_refine_ls_matrix_type full
_refine_ls_number_parameters 119
_refine_ls_number_reflns 1166
_refine_ls_number_restraints 1
_refine_ls_R_factor_all 0.0328
_refine_ls_R_factor_gt 0.0327
_refine_ls_shift/su_max 0.0004499
_refine_ls_shift/su_mean 0.0001157
_refine_ls_structure_factor_coef Fsqd
_refine_ls_weighting_details
;
 Method= Modified Sheldrick 
 w=1/[\s^2^(F^2^) + ( 0.07P)^2^ + 0.10P] 
 ,where P=(max(Fo^2^,0) + 2Fc^2^)/3 
;
_refine_ls_weighting_scheme calc
_refine_ls_wR_factor_all 0.0832
_refine_ls_wR_factor_gt 0.0831
_refine_ls_wR_factor_ref 0.0832
_reflns_limit_h_max 6
_reflns_limit_h_min -6
_reflns_limit_k_max 7
_reflns_limit_k_min -9
_reflns_limit_l_max 13
_reflns_limit_l_min 0
_reflns_number_gt 1163
_reflns_number_total 1567
_reflns_threshold_expression I>2.0\s(I)
_oxford_diffrn_Wilson_B_factor 1.26
_oxford_diffrn_Wilson_scale 0.00
_oxford_refine_ls_r_factor_ref 0.0328
_oxford_refine_ls_scale 17.9(20)
_oxford_reflns_number_all 1166
_oxford_reflns_threshold_expression_ref I>-3.0\s(I)
_cod_data_source_file jo501952t_si_001.cif
_cod_data_source_block 21.H2O
_cod_depositor_comments 'Adding full bibliography for 4030114--4030119.cif.'
_cod_original_formula_sum 'C7 H15 N1 O5'
_cod_database_code 4030114

loop_
_symmetry_equiv_pos_as_xyz
x,y,z
-x,y+1/2,-z

loop_
_atom_site_label
_atom_site_type_symbol
_atom_site_fract_x
_atom_site_fract_y
_atom_site_fract_z
_atom_site_U_iso_or_equiv
_atom_site_occupancy
_atom_site_adp_type
_atom_site_refinement_flags_posn
O1 O 0.4394(2) 0.1231(2) 0.52773(11) 0.0187 1.0000 Uani .
C2 C 0.2550(4) 0.2306(3) 0.54653(16) 0.0131 1.0000 Uani .
O3 O 0.2248(3) 0.3225(2) 0.64115(11) 0.0176 1.0000 Uani .
C4 C 0.0478(3) 0.2462(3) 0.45041(17) 0.0160 1.0000 Uani .
C5 C 0.1346(4) 0.2064(3) 0.32322(17) 0.0136 1.0000 Uani .
N6 N 0.2193(3) 0.0115(2) 0.30869(14) 0.0137 1.0000 Uani .
C7 C 0.2855(4) -0.0370(3) 0.18197(17) 0.0157 1.0000 Uani .
C8 C 0.4866(3) 0.0932(3) 0.13262(16) 0.0158 1.0000 Uani .
C9 C 0.4059(4) 0.2919(3) 0.14579(16) 0.0157 1.0000 Uani .
C10 C 0.3492(3) 0.3337(3) 0.27641(16) 0.0135 1.0000 Uani .
O11 O 0.2645(3) 0.5164(2) 0.28985(12) 0.0179 1.0000 Uani .
O12 O 0.1750(3) 0.3324(2) 0.08127(11) 0.0196 1.0000 Uani .
O13 O 0.1626(3) 0.1470(2) -0.12882(12) 0.0227 1.0000 Uani .
H41 H -0.0231 0.3709 0.4516 0.0190 1.0000 Uiso R
H42 H -0.0887 0.1612 0.4703 0.0190 1.0000 Uiso R
H51 H -0.0179 0.2217 0.2695 0.0152 1.0000 Uiso R
H71 H 0.3503 -0.1619 0.1806 0.0198 1.0000 Uiso R
H72 H 0.1214 -0.0279 0.1344 0.0185 1.0000 Uiso R
H81 H 0.6494 0.0703 0.1767 0.0175 1.0000 Uiso R
H82 H 0.5144 0.0659 0.0484 0.0184 1.0000 Uiso R
H91 H 0.5508 0.3728 0.1208 0.0177 1.0000 Uiso R
H101 H 0.5091 0.3119 0.3230 0.0148 1.0000 Uiso R
H62 H 0.3612 -0.0085 0.3554 0.0205 1.0000 Uiso R
H121 H 0.1732 0.2751 0.0197 0.0292 1.0000 Uiso R
H131 H 0.1946 0.1912 -0.1924 0.0347 1.0000 Uiso R
H111 H 0.3779 0.5565 0.3372 0.0282 1.0000 Uiso R
H61 H 0.0855 -0.0611 0.3307 0.0213 1.0000 Uiso R
H132 H 0.0390 0.0735 -0.1373 0.0360 1.0000 Uiso R

loop_
_atom_site_aniso_label
_atom_site_aniso_U_11
_atom_site_aniso_U_22
_atom_site_aniso_U_33
_atom_site_aniso_U_23
_atom_site_aniso_U_13
_atom_site_aniso_U_12
O1 0.0198(7) 0.0203(8) 0.0160(6) 0.0000(6) -0.0026(5) 0.0077(7)
C2 0.0162(9) 0.0125(11) 0.0105(9) 0.0036(8) 0.0011(7) -0.0019(8)
O3 0.0223(7) 0.0181(8) 0.0124(6) -0.0016(7) -0.0019(5) 0.0029(6)
C4 0.0151(9) 0.0166(11) 0.0164(9) -0.0008(9) -0.0004(7) 0.0012(8)
C5 0.0152(8) 0.0108(12) 0.0148(9) -0.0004(8) -0.0039(7) 0.0002(8)
N6 0.0160(8) 0.0109(10) 0.0140(8) 0.0006(7) -0.0024(6) -0.0025(6)
C7 0.0210(10) 0.0112(11) 0.0148(9) -0.0039(8) -0.0020(8) 0.0001(8)
C8 0.0142(9) 0.0184(13) 0.0147(9) -0.0011(8) -0.0012(7) -0.0008(8)
C9 0.0166(9) 0.0154(12) 0.0152(9) 0.0012(8) -0.0030(7) -0.0026(8)
C10 0.0152(9) 0.0092(10) 0.0161(9) 0.0011(9) -0.0052(7) -0.0015(8)
O11 0.0243(7) 0.0101(9) 0.0195(7) -0.0015(6) -0.0085(5) -0.0005(5)
O12 0.0273(8) 0.0198(8) 0.0118(6) -0.0005(7) -0.0067(5) 0.0025(6)
O13 0.0259(7) 0.0229(9) 0.0195(7) -0.0038(7) -0.0078(5) 0.0003(7)

loop_
_atom_type_symbol
_atom_type_scat_dispersion_real
_atom_type_scat_dispersion_imag
_atom_type_scat_Cromer_Mann_a1
_atom_type_scat_Cromer_Mann_b1
_atom_type_scat_Cromer_Mann_a2
_atom_type_scat_Cromer_Mann_b2
_atom_type_scat_Cromer_Mann_a3
_atom_type_scat_Cromer_Mann_b3
_atom_type_scat_Cromer_Mann_a4
_atom_type_scat_Cromer_Mann_b4
_atom_type_scat_Cromer_Mann_c
_atom_type_scat_source
C 0.0181 0.0091 2.3100 20.8439 1.0200 10.2075 1.5886 0.5687 0.8650 51.6512 0.2156 'International Tables Vol C 4.2.6.8 and 6.1.1.4'
H 0.0000 0.0000 0.4930 10.5109 0.3229 26.1257 0.1402 3.1424 0.0408 57.7998 0.0030 'International Tables Vol C 4.2.6.8 and 6.1.1.4'
N 0.0311 0.0180 12.2126 0.0057 3.1322 9.8933 2.0125 28.9975 1.1663 0.5826 -11.5290 'International Tables Vol C 4.2.6.8 and 6.1.1.4'
O 0.0492 0.0322 3.0485 13.2771 2.2868 5.7011 1.5463 0.3239 0.8670 32.9089 0.2508 'International Tables Vol C 4.2.6.8 and 6.1.1.4'

loop_
_geom_angle_atom_site_label_1
_geom_angle_atom_site_label_2
_geom_angle_atom_site_label_3
_geom_angle
_geom_angle_publ_flag
O1 C2 O3 124.51(16) yes
O1 C2 C4 117.69(16) yes
O3 C2 C4 117.76(16) yes
C2 C4 C5 116.13(15) yes
C2 C4 H41 108.8 no
C5 C4 H41 107.5 no
C2 C4 H42 107.7 no
C5 C4 H42 107.7 no
H41 C4 H42 108.9 no
C4 C5 N6 111.64(16) yes
C4 C5 C10 114.30(16) yes
N6 C5 C10 109.31(16) yes
C4 C5 H51 108.1 no
N6 C5 H51 105.8 no
C10 C5 H51 107.2 no
C5 N6 C7 113.13(15) yes
C5 N6 H62 109.0 no
C7 N6 H62 108.8 no
C5 N6 H61 107.9 no
C7 N6 H61 106.7 no
H62 N6 H61 111.4 no
N6 C7 C8 110.39(16) yes
N6 C7 H71 108.3 no
C8 C7 H71 110.6 no
N6 C7 H72 107.1 no
C8 C7 H72 110.2 no
H71 C7 H72 110.1 no
C7 C8 C9 112.39(16) yes
C7 C8 H81 107.2 no
C9 C8 H81 110.3 no
C7 C8 H82 108.8 no
C9 C8 H82 109.2 no
H81 C8 H82 108.9 no
C8 C9 C10 109.71(16) yes
C8 C9 O12 112.27(17) yes
C10 C9 O12 106.59(14) yes
C8 C9 H91 109.7 no
C10 C9 H91 107.0 no
O12 C9 H91 111.4 no
C5 C10 C9 109.88(17) yes
C5 C10 O11 108.40(15) yes
C9 C10 O11 110.52(16) yes
C5 C10 H101 109.0 no
C9 C10 H101 108.3 no
O11 C10 H101 110.8 no
C10 O11 H111 100.4 no
C9 O12 H121 109.6 no
H131 O13 H132 108.3 no

loop_
_geom_bond_atom_site_label_1
_geom_bond_atom_site_label_2
_geom_bond_distance
_geom_bond_publ_flag
O1 C2 1.254(2) yes
C2 O3 1.263(2) yes
C2 C4 1.525(3) yes
C4 C5 1.517(3) yes
C4 H41 0.985 no
C4 H42 0.967 no
C5 N6 1.503(3) yes
C5 C10 1.540(3) yes
C5 H51 1.000 no
N6 C7 1.499(2) yes
N6 H62 0.914 no
N6 H61 0.906 no
C7 C8 1.513(3) yes
C7 H71 0.976 no
C7 H72 1.005 no
C8 C9 1.523(3) yes
C8 H81 0.992 no
C8 H82 0.972 no
C9 C10 1.519(2) yes
C9 O12 1.428(2) yes
C9 H91 0.995 no
C10 O11 1.418(3) yes
C10 H101 0.992 no
O11 H111 0.845 no
O12 H121 0.806 no
O13 H131 0.798 no
O13 H132 0.842 no

loop_
_geom_hbond_atom_site_label_D
_geom_hbond_atom_site_label_H
_geom_hbond_atom_site_label_A
_geom_hbond_site_symmetry_A
_geom_hbond_angle_DHA
_geom_hbond_distance_DH
_geom_hbond_distance_HA
_geom_hbond_distance_DA
_geom_hbond_publ_flag
C4 H42 O1 1_455 146.08(7) 0.967 2.535 3.381(3) yes
C9 H91 O13 2_655 156.26(6) 0.995 2.500 3.434(3) yes
N6 H62 O1 . 125.61(6) 0.914 2.194 2.826(3) yes
N6 H62 O3 2_646 141.81(5) 0.914 2.473 3.242(3) yes
O12 H121 O13 . 177.88(6) 0.806 1.908 2.715(3) yes
O13 H131 O3 1_554 171.80(5) 0.798 2.100 2.892(3) yes
O11 H111 O1 2_656 164.13(6) 0.845 1.850 2.673(3) yes
N6 H61 O3 2_546 168.94(7) 0.906 1.843 2.738(3) yes
O13 H132 O11 2_545 134.64(5) 0.842 2.360 3.012(3) yes
O13 H132 O12 2_545 150.81(5) 0.842 2.176 2.940(3) yes
